data_7226546
loop_
_publ_author_name
'Fei, Fei'
'An, Haiyan'
'Xu, Tieqi'
'Meng, Changgong'

_publ_section_title
;
 Syntheses, structures and catalytic properties of organic--inorganic
 hybrid materials constructed from Evans&#x2212;Showell-type
 polyoxometalates and zinc-organic coordination units
;
_journal_name_full 'RSC Adv.'
_journal_paper_doi 10.1039/C6RA14894H
_journal_year 2016
_chemical_formula_sum 'C30 H50 Co2 Mo10 N6 O48 Zn2'
_chemical_formula_weight 2470.80
_chemical_name_systematic
;
 ?
;
_space_group_crystal_system triclinic
_space_group_IT_number 2
_space_group_name_Hall '-P 1'
_space_group_name_H-M_alt 'P -1'
_symmetry_space_group_name_Hall '-P 1'
_symmetry_space_group_name_H-M 'P -1'
_atom_sites_solution_hydrogens geom
_audit_creation_method SHELXL-2014
_audit_update_record
;
2016-09-10 deposited with the CCDC.
2016-09-13 downloaded from the CCDC.
;
_cell_angle_alpha 73.4340(10)
_cell_angle_beta 80.4120(10)
_cell_angle_gamma 65.5150(10)
_cell_formula_units_Z 2
_cell_length_a 11.4998(2)
_cell_length_b 13.7588(3)
_cell_length_c 22.6844(5)
_cell_measurement_reflns_used 18574
_cell_measurement_temperature 293(2)
_cell_measurement_theta_max 25.00
_cell_measurement_theta_min 2.11
_cell_volume 3126.02(11)
_computing_structure_refinement 'SHELXL-2014 (Sheldrick, 2014)'
_diffrn_ambient_temperature 293(2)
_diffrn_measured_fraction_theta_full 0.967
_diffrn_measured_fraction_theta_max 0.994
_diffrn_measurement_device_type 'Bruker Smart Apex CCD'
_diffrn_radiation_type MoK\a
_diffrn_radiation_wavelength 0.71073
_diffrn_reflns_av_R_equivalents 0.0246
_diffrn_reflns_av_unetI/netI 0.0397
_diffrn_reflns_Laue_measured_fraction_full 0.967
_diffrn_reflns_Laue_measured_fraction_max 0.994
_diffrn_reflns_limit_h_max 13
_diffrn_reflns_limit_h_min -13
_diffrn_reflns_limit_k_max 15
_diffrn_reflns_limit_k_min -16
_diffrn_reflns_limit_l_max 26
_diffrn_reflns_limit_l_min -19
_diffrn_reflns_number 18574
_diffrn_reflns_point_group_measured_fraction_full 0.967
_diffrn_reflns_point_group_measured_fraction_max 0.994
_diffrn_reflns_theta_full 25.242
_diffrn_reflns_theta_max 24.999
_diffrn_reflns_theta_min 2.108
_exptl_absorpt_coefficient_mu 3.314
_exptl_crystal_density_diffrn 2.625
_exptl_crystal_description block
_exptl_crystal_F_000 2379
_refine_diff_density_max 0.940
_refine_diff_density_min -0.716
_refine_diff_density_rms 0.127
_refine_ls_extinction_method none
_refine_ls_goodness_of_fit_ref 1.022
_refine_ls_hydrogen_treatment constr
_refine_ls_matrix_type full
_refine_ls_number_parameters 903
_refine_ls_number_reflns 10957
_refine_ls_number_restraints 42
_refine_ls_restrained_S_all 1.021
_refine_ls_R_factor_all 0.0336
_refine_ls_R_factor_gt 0.0270
_refine_ls_shift/su_max 0.001
_refine_ls_shift/su_mean 0.000
_refine_ls_structure_factor_coef Fsqd
_refine_ls_weighting_details 'w=1/[\s^2^(Fo^2^)+(0.0331P)^2^+4.3264P] where P=(Fo^2^+2Fc^2^)/3'
_refine_ls_weighting_scheme calc
_refine_ls_wR_factor_gt 0.0682
_refine_ls_wR_factor_ref 0.0721
_reflns_Friedel_coverage 0.000
_reflns_number_gt 9450
_reflns_number_total 10957
_reflns_threshold_expression 'I > 2\s(I)'
_cod_data_source_file c6ra14894h2.cif
_cod_data_source_block compound1
_cod_database_code 7226546
_shelx_space_group_comment
;
The symmetry employed for this shelxl refinement is uniquely defined
by the following loop, which should always be used as a source of
symmetry information in preference to the above space-group names.
They are only intended as comments.
;
_shelxl_version_number 2014-3

loop_
_space_group_symop_operation_xyz
'x, y, z'
'-x, -y, -z'

loop_
_atom_site_label
_atom_site_type_symbol
_atom_site_fract_x
_atom_site_fract_y
_atom_site_fract_z
_atom_site_U_iso_or_equiv
_atom_site_adp_type
_atom_site_occupancy
_atom_site_site_symmetry_order
_atom_site_calc_flag
_atom_site_refinement_flags_posn
_atom_site_refinement_flags_adp
_atom_site_refinement_flags_occupancy
_atom_site_disorder_assembly
_atom_site_disorder_group
Mo1 Mo 0.84399(3) -0.42460(3) 0.34065(2) 0.01058(9) Uani 1 1 d . . . . .
Mo2 Mo 0.76149(4) -0.55520(3) 0.26317(2) 0.01056(9) Uani 1 1 d . . . . .
Mo3 Mo 0.72993(4) -0.45239(3) 0.11260(2) 0.01104(9) Uani 1 1 d . . . . .
Mo4 Mo 0.71771(3) -0.19904(3) 0.05195(2) 0.00977(9) Uani 1 1 d . . . . .
Mo5 Mo 0.75189(3) -0.06408(3) 0.14099(2) 0.00997(9) Uani 1 1 d . . . . .
Mo6 Mo 1.02447(3) -0.29250(3) 0.16364(2) 0.00963(8) Uani 1 1 d . . . . .
Mo7 Mo 1.07942(3) -0.14524(3) 0.24038(2) 0.01079(9) Uani 1 1 d . . . . .
Mo8 Mo 0.87068(4) -0.05829(3) 0.35162(2) 0.01449(9) Uani 1 1 d . . . . .
Mo9 Mo 0.61140(4) -0.11796(3) 0.38033(2) 0.01295(9) Uani 1 1 d . . . . .
Mo10 Mo 0.55564(3) -0.23859(3) 0.28902(2) 0.01053(9) Uani 1 1 d . . . . .
Co1 Co 0.77296(5) -0.31443(4) 0.19808(2) 0.00834(12) Uani 1 1 d . . . . .
Co2 Co 0.81928(5) -0.19915(4) 0.26859(2) 0.00853(12) Uani 1 1 d . . . . .
Zn1 Zn 0.48879(5) -0.59141(4) 0.39146(2) 0.01556(12) Uani 1 1 d . . . . .
Zn2 Zn 1.15337(5) 0.05312(4) 0.09430(2) 0.01260(11) Uani 1 1 d . . . . .
O1 O 0.9866(3) -0.4424(2) 0.36439(14) 0.0178(7) Uani 1 1 d . . . . .
O2 O 0.4588(3) -0.2042(2) 0.23109(14) 0.0174(7) Uani 1 1 d . . . . .
O3 O 0.7840(3) 0.0742(3) 0.35551(16) 0.0259(8) Uani 1 1 d . . . . .
O4 O 0.6569(3) -0.4996(2) 0.19474(14) 0.0145(6) Uani 1 1 d . . . . .
O5 O 0.9001(3) -0.3340(2) 0.24697(13) 0.0102(6) Uani 1 1 d . . . . .
O6 O 0.7720(3) -0.1366(3) 0.40586(14) 0.0179(7) Uani 1 1 d . . . . .
O7 O 1.1222(3) -0.2851(2) 0.21982(13) 0.0128(6) Uani 1 1 d . . . . .
O8 O 0.6953(3) -0.3785(2) 0.27082(13) 0.0110(6) Uani 1 1 d . . . . .
O9 O 0.8189(3) -0.1561(2) -0.00451(14) 0.0151(7) Uani 1 1 d . . . . .
O10 O 0.8052(3) -0.3561(2) 0.05763(13) 0.0116(6) Uani 1 1 d . . . . .
O11 O 0.7268(3) -0.0638(2) 0.29603(13) 0.0116(6) Uani 1 1 d . . . . .
O12 O 0.6485(3) -0.2896(2) 0.14142(13) 0.0107(6) Uani 1 1 d . . . . .
O13 O 0.4946(3) -0.3101(2) 0.35211(14) 0.0189(7) Uani 1 1 d . . . . .
O14 O 0.9541(3) -0.0267(2) 0.27112(13) 0.0148(7) Uani 1 1 d . . . . .
O15 O 0.6421(3) -0.0817(2) 0.09355(13) 0.0130(6) Uani 1 1 d . . . . .
O16 O 0.8987(3) -0.1379(2) 0.19575(13) 0.0100(6) Uani 1 1 d . . . . .
O17 O 0.8530(3) -0.2410(2) 0.12991(13) 0.0106(6) Uani 1 1 d . . . . .
O18 O 0.8937(3) -0.5494(2) 0.30539(13) 0.0135(6) Uani 1 1 d . . . . .
O19 O 0.5977(3) -0.4203(3) 0.07413(14) 0.0187(7) Uani 1 1 d . . . . .
O20 O 0.9575(3) -0.2150(2) 0.31339(13) 0.0125(6) Uani 1 1 d . . . . .
O21 O 0.8344(3) -0.0080(2) 0.08127(14) 0.0182(7) Uani 1 1 d . . . . .
O22 O 0.5139(3) -0.1099(2) 0.31488(14) 0.0137(6) Uani 1 1 d . . . . .
O23 O 0.7662(3) -0.4717(2) 0.40612(14) 0.0197(7) Uani 1 1 d . . . . .
O24 O 0.9939(3) -0.1069(3) 0.39890(14) 0.0240(8) Uani 1 1 d . . . . .
O25 O 0.8406(3) -0.5721(2) 0.09707(14) 0.0191(7) Uani 1 1 d . . . . .
O26 O 0.6909(3) -0.1796(2) 0.21970(13) 0.0100(6) Uani 1 1 d . . . . .
O27 O 0.6523(3) 0.0411(2) 0.17445(14) 0.0165(7) Uani 1 1 d . . . . .
O28 O 0.8523(3) -0.4604(2) 0.18298(13) 0.0094(6) Uani 1 1 d . . . . .
O29 O 0.7367(3) -0.2684(2) 0.33589(13) 0.0116(6) Uani 1 1 d . . . . .
O30 O 0.6525(3) -0.5759(2) 0.32242(14) 0.0172(7) Uani 1 1 d . . . . .
O31 O 0.8579(3) -0.6828(2) 0.25279(14) 0.0185(7) Uani 1 1 d . . . . .
O32 O 0.5879(3) -0.1718(2) 0.01432(14) 0.0178(7) Uani 1 1 d . . . . .
O33 O 0.5143(3) 0.0079(3) 0.39370(15) 0.0227(8) Uani 1 1 d . . . . .
O34 O 0.5777(3) -0.2124(3) 0.44019(14) 0.0203(7) Uani 1 1 d . . . . .
O35 O 1.1234(3) -0.0700(2) 0.17196(14) 0.0159(7) Uani 1 1 d . . . . .
O36 O 1.1982(3) -0.1875(3) 0.28758(14) 0.0190(7) Uani 1 1 d . . . . .
O37 O 1.0831(3) -0.4301(2) 0.16401(14) 0.0153(7) Uani 1 1 d . . . . .
O38 O 1.0898(3) -0.2328(2) 0.09702(14) 0.0181(7) Uani 1 1 d . . . . .
O1W O 0.3432(3) -0.5997(3) 0.46236(16) 0.0319(9) Uani 1 1 d . . . . .
O2W O 0.3665(3) -0.4346(3) 0.34833(16) 0.0259(8) Uani 1 1 d . . . . .
O4W O 1.3492(3) -0.0476(3) 0.08620(16) 0.0244(8) Uani 1 1 d . . . . .
O3W O 0.5463(4) -0.5096(3) 0.44079(16) 0.0328(9) Uani 1 1 d . . . . .
O5W O 1.1199(3) -0.0346(3) 0.04293(14) 0.0213(7) Uani 1 1 d . . . . .
N1 N 0.6123(4) -0.7466(3) 0.43838(18) 0.0196(9) Uani 1 1 d . . . . .
N2 N 0.9690(5) -1.2453(4) 0.6347(3) 0.0470(14) Uani 1 1 d . . . . .
N3 N 0.4209(4) -0.6497(3) 0.33257(17) 0.0159(8) Uani 1 1 d . . . . .
N4 N 0.1996(4) -0.8712(3) 0.15084(17) 0.0158(8) Uani 1 1 d . . . . .
N5 N 0.9587(3) 0.1573(3) 0.09811(16) 0.0122(8) Uani 1 1 d . . . . .
N6 N 0.2957(4) 0.4462(3) 0.08924(19) 0.0227(9) Uani 1 1 d . . . . .
C1 C 0.7521(5) -0.9444(4) 0.5164(3) 0.0341(13) Uani 1 1 d . . . . .
C2 C 0.6508(4) -0.9348(4) 0.4881(2) 0.0179(10) Uani 1 1 d . . . . .
H2A H 0.6287 -0.9948 0.4938 0.021 Uiso 1 1 calc R U . . .
C3 C 0.5814(4) -0.8341(4) 0.4506(2) 0.0167(10) Uani 1 1 d . . . . .
H3A H 0.5099 -0.8270 0.4331 0.020 Uiso 1 1 calc R U . . .
C4 C 0.7154(6) -0.7583(5) 0.4645(3) 0.0447(17) Uani 1 1 d . . . . .
H4A H 0.7398 -0.6989 0.4556 0.054 Uiso 1 1 calc R U . . .
C5 C 0.7862(6) -0.8548(5) 0.5038(3) 0.058(2) Uani 1 1 d . . . . .
H5A H 0.8562 -0.8598 0.5218 0.070 Uiso 1 1 calc R U . . .
C6 C 0.8271(5) -1.0500(5) 0.5591(3) 0.0400(15) Uani 1 1 d . . . . .
C7 C 0.8529(5) -1.1516(5) 0.5453(3) 0.0429(16) Uani 1 1 d . . . . .
H7A H 0.8224 -1.1535 0.5103 0.052 Uiso 1 1 calc R U . . .
C8 C 0.9240(6) -1.2467(5) 0.5849(3) 0.0505(18) Uani 1 1 d . . . . .
H8A H 0.9412 -1.3140 0.5767 0.061 Uiso 1 1 calc R U . . .
C9 C 0.9441(7) -1.1502(6) 0.6497(4) 0.061(2) Uani 1 1 d . . . . .
H9A H 0.9754 -1.1514 0.6853 0.073 Uiso 1 1 calc R U . . .
C10 C 0.8719(7) -1.0510(5) 0.6121(4) 0.060(2) Uani 1 1 d . . . . .
H10A H 0.8536 -0.9853 0.6225 0.072 Uiso 1 1 calc R U . . .
C11 C 0.3251(4) -0.7317(4) 0.2611(2) 0.0169(10) Uani 1 1 d . . . . .
C12 C 0.2461(4) -0.6438(4) 0.2863(2) 0.0190(10) Uani 1 1 d . . . . .
H12A H 0.1594 -0.6101 0.2790 0.023 Uiso 1 1 calc R U . . .
C13 C 0.2963(4) -0.6066(4) 0.3220(2) 0.0192(10) Uani 1 1 d . . . . .
H13A H 0.2414 -0.5491 0.3396 0.023 Uiso 1 1 calc R U . . .
C14 C 0.4988(4) -0.7315(4) 0.3068(2) 0.0178(10) Uani 1 1 d . . . . .
H14A H 0.5857 -0.7608 0.3132 0.021 Uiso 1 1 calc R U . . .
C15 C 0.4561(4) -0.7745(4) 0.2711(2) 0.0188(10) Uani 1 1 d . . . . .
H15A H 0.5136 -0.8313 0.2538 0.023 Uiso 1 1 calc R U . . .
C16 C 0.2778(4) -0.7790(4) 0.2241(2) 0.0163(10) Uani 1 1 d . . . . .
C17 C 0.1764(4) -0.7155(4) 0.1856(2) 0.0164(10) Uani 1 1 d . . . . .
H17A H 0.1327 -0.6409 0.1840 0.020 Uiso 1 1 calc R U . . .
C18 C 0.1412(4) -0.7640(4) 0.1499(2) 0.0169(10) Uani 1 1 d . . . . .
H18A H 0.0741 -0.7204 0.1241 0.020 Uiso 1 1 calc R U . . .
C19 C 0.2929(5) -0.9333(4) 0.1898(2) 0.0219(11) Uani 1 1 d . . . . .
H19A H 0.3313 -1.0085 0.1925 0.026 Uiso 1 1 calc R U . . .
C20 C 0.3345(5) -0.8907(4) 0.2262(2) 0.0237(11) Uani 1 1 d . . . . .
H20A H 0.4007 -0.9367 0.2522 0.028 Uiso 1 1 calc R U . . .
C21 C 0.6938(4) 0.2643(3) 0.1008(2) 0.0136(9) Uani 1 1 d . . . . .
C22 C 0.7648(4) 0.2543(3) 0.0456(2) 0.0161(10) Uani 1 1 d . . . . .
H22A H 0.7243 0.2827 0.0086 0.019 Uiso 1 1 calc R U . . .
C23 C 0.8956(4) 0.2019(3) 0.0460(2) 0.0146(9) Uani 1 1 d . . . . .
H23A H 0.9426 0.1971 0.0086 0.017 Uiso 1 1 calc R U . . .
C24 C 0.8905(4) 0.1678(3) 0.1513(2) 0.0140(9) Uani 1 1 d . . . . .
H24A H 0.9332 0.1372 0.1877 0.017 Uiso 1 1 calc R U . . .
C25 C 0.7583(4) 0.2228(4) 0.1545(2) 0.0145(9) Uani 1 1 d . . . . .
H25A H 0.7139 0.2314 0.1921 0.017 Uiso 1 1 calc R U . . .
C26 C 0.5525(4) 0.3221(3) 0.1003(2) 0.0135(9) Uani 1 1 d . . . . .
C27 C 0.4888(4) 0.4024(4) 0.1331(2) 0.0168(10) Uani 1 1 d . . . . .
H27A H 0.5329 0.4145 0.1593 0.020 Uiso 1 1 calc R U . . .
C28 C 0.3599(5) 0.4641(4) 0.1266(2) 0.0238(11) Uani 1 1 d . . . . .
H28A H 0.3171 0.5185 0.1483 0.029 Uiso 1 1 calc R U . . .
C29 C 0.3538(5) 0.3648(4) 0.0597(2) 0.0224(11) Uani 1 1 d . . . . .
H29A H 0.3068 0.3508 0.0359 0.027 Uiso 1 1 calc R U . . .
C30 C 0.4828(4) 0.3021(4) 0.0648(2) 0.0201(10) Uani 1 1 d . . . . .
H30A H 0.5228 0.2460 0.0442 0.024 Uiso 1 1 calc R U . . .
OW1 O 0.0706(3) 0.5504(3) 0.03384(16) 0.0313(9) Uani 1 1 d . U . . .
OW2 O 0.3634(4) 0.7448(3) 0.1004(2) 0.0472(11) Uani 1 1 d . U . . .
OW3 O -0.6069(4) 0.5828(3) 0.2242(2) 0.0461(11) Uani 1 1 d . U . . .
OW4 O 0.9270(9) -0.3451(6) 0.4801(4) 0.077(3) Uani 0.663(11) 1 d . U P A 1
OW5 O 1.1000(14) -0.4717(12) 0.4790(7) 0.063(5) Uani 0.337(11) 1 d . U P A 2
OW6 O 0.1672(13) -0.3297(19) 0.4272(11) 0.130(6) Uani 0.69(4) 1 d . U P B 3
OW7 O 0.1867(18) -0.3792(15) 0.4598(10) 0.042(7) Uani 0.31(4) 1 d . U P B 4

loop_
_atom_site_aniso_label
_atom_site_aniso_U_11
_atom_site_aniso_U_22
_atom_site_aniso_U_33
_atom_site_aniso_U_23
_atom_site_aniso_U_13
_atom_site_aniso_U_12
Mo1 0.01219(19) 0.00989(18) 0.00867(18) -0.00096(14) -0.00167(15) -0.00374(15)
Mo2 0.01341(19) 0.00899(18) 0.00870(18) -0.00045(14) -0.00147(15) -0.00457(15)
Mo3 0.0154(2) 0.01055(18) 0.00849(18) -0.00166(14) -0.00135(15) -0.00642(16)
Mo4 0.01090(19) 0.01011(18) 0.00807(18) -0.00074(14) -0.00111(14) -0.00458(15)
Mo5 0.01208(19) 0.00848(18) 0.00871(18) -0.00096(14) -0.00076(15) -0.00404(15)
Mo6 0.00867(18) 0.01049(18) 0.00925(18) -0.00314(14) 0.00060(14) -0.00317(15)
Mo7 0.01103(19) 0.01319(19) 0.00919(19) -0.00281(15) 0.00064(15) -0.00606(16)
Mo8 0.0171(2) 0.0190(2) 0.0119(2) -0.00795(16) 0.00292(16) -0.01007(17)
Mo9 0.0144(2) 0.01450(19) 0.01074(19) -0.00506(15) 0.00351(15) -0.00661(16)
Mo10 0.00956(18) 0.00993(18) 0.01105(19) -0.00219(14) 0.00091(15) -0.00354(15)
Co1 0.0092(3) 0.0080(3) 0.0072(3) -0.0010(2) -0.0012(2) -0.0030(2)
Co2 0.0089(3) 0.0094(3) 0.0073(3) -0.0021(2) 0.0002(2) -0.0037(2)
Zn1 0.0181(3) 0.0146(3) 0.0141(3) -0.0027(2) -0.0038(2) -0.0059(2)
Zn2 0.0121(3) 0.0131(2) 0.0124(3) -0.0037(2) -0.0002(2) -0.0044(2)
O1 0.0167(17) 0.0198(16) 0.0170(17) -0.0036(13) -0.0060(13) -0.0059(14)
O2 0.0137(16) 0.0160(16) 0.0205(17) -0.0029(13) -0.0013(13) -0.0046(13)
O3 0.031(2) 0.0219(18) 0.029(2) -0.0145(15) 0.0106(16) -0.0133(16)
O4 0.0154(16) 0.0137(15) 0.0154(16) 0.0004(13) -0.0059(13) -0.0073(13)
O5 0.0098(15) 0.0111(14) 0.0082(14) -0.0044(12) 0.0005(12) -0.0017(12)
O6 0.0192(17) 0.0237(17) 0.0132(16) -0.0049(13) 0.0023(13) -0.0116(15)
O7 0.0110(15) 0.0135(15) 0.0149(16) -0.0045(12) -0.0012(12) -0.0048(13)
O8 0.0116(15) 0.0080(14) 0.0107(15) 0.0009(12) -0.0009(12) -0.0032(12)
O9 0.0170(16) 0.0140(15) 0.0136(16) -0.0010(12) 0.0004(13) -0.0073(13)
O10 0.0155(16) 0.0092(14) 0.0097(15) -0.0021(12) 0.0017(12) -0.0054(13)
O11 0.0151(16) 0.0105(14) 0.0096(15) -0.0045(12) 0.0026(12) -0.0052(13)
O12 0.0122(15) 0.0102(14) 0.0090(15) 0.0002(12) -0.0044(12) -0.0037(12)
O13 0.0220(18) 0.0161(16) 0.0186(17) -0.0032(13) 0.0043(14) -0.0102(14)
O14 0.0171(16) 0.0157(16) 0.0125(16) -0.0045(13) 0.0028(13) -0.0080(14)
O15 0.0148(16) 0.0111(15) 0.0111(15) -0.0028(12) -0.0026(13) -0.0022(13)
O16 0.0109(15) 0.0130(14) 0.0064(14) -0.0030(12) 0.0019(12) -0.0053(12)
O17 0.0120(15) 0.0102(14) 0.0090(15) -0.0018(12) -0.0014(12) -0.0038(12)
O18 0.0133(16) 0.0116(15) 0.0148(16) -0.0033(12) -0.0041(13) -0.0028(13)
O19 0.0250(18) 0.0253(17) 0.0133(16) -0.0041(14) -0.0046(14) -0.0160(15)
O20 0.0130(15) 0.0180(16) 0.0096(15) -0.0054(12) 0.0013(12) -0.0083(13)
O21 0.0211(17) 0.0188(16) 0.0169(17) -0.0014(13) -0.0025(14) -0.0112(14)
O22 0.0128(15) 0.0108(15) 0.0161(16) -0.0023(12) -0.0018(13) -0.0034(13)
O23 0.0243(18) 0.0167(16) 0.0157(17) -0.0008(13) 0.0010(14) -0.0085(14)
O24 0.0276(19) 0.040(2) 0.0134(17) -0.0099(15) 0.0001(14) -0.0195(17)
O25 0.0249(18) 0.0154(16) 0.0167(17) -0.0044(13) 0.0011(14) -0.0078(14)
O26 0.0099(15) 0.0078(14) 0.0097(15) -0.0016(12) -0.0018(12) -0.0008(12)
O27 0.0185(17) 0.0129(15) 0.0170(17) -0.0037(13) -0.0005(13) -0.0051(13)
O28 0.0130(15) 0.0079(14) 0.0090(14) -0.0027(11) -0.0014(12) -0.0050(12)
O29 0.0123(15) 0.0132(15) 0.0078(15) -0.0010(12) 0.0003(12) -0.0048(13)
O30 0.0211(17) 0.0172(16) 0.0137(16) -0.0004(13) 0.0008(14) -0.0106(14)
O31 0.0251(18) 0.0128(16) 0.0176(17) -0.0041(13) -0.0069(14) -0.0049(14)
O32 0.0179(17) 0.0201(17) 0.0147(16) -0.0024(13) -0.0048(13) -0.0064(14)
O33 0.0293(19) 0.0191(17) 0.0214(18) -0.0107(14) 0.0043(15) -0.0093(15)
O34 0.0235(18) 0.0239(17) 0.0141(17) -0.0052(14) 0.0050(14) -0.0117(15)
O35 0.0167(16) 0.0178(16) 0.0118(16) -0.0029(13) 0.0015(13) -0.0066(14)
O36 0.0157(17) 0.0258(18) 0.0164(17) -0.0050(14) -0.0014(13) -0.0086(14)
O37 0.0121(16) 0.0164(16) 0.0175(16) -0.0082(13) 0.0017(13) -0.0039(13)
O38 0.0203(17) 0.0212(17) 0.0121(16) -0.0012(13) -0.0003(13) -0.0095(14)
O1W 0.024(2) 0.046(2) 0.025(2) -0.0042(17) 0.0051(16) -0.0179(18)
O2W 0.030(2) 0.0147(17) 0.028(2) 0.0007(14) -0.0072(16) -0.0053(15)
O4W 0.0147(17) 0.0261(18) 0.0267(19) -0.0092(15) 0.0025(15) -0.0019(15)
O3W 0.036(2) 0.054(2) 0.0207(19) -0.0202(18) 0.0064(16) -0.026(2)
O5W 0.035(2) 0.0218(17) 0.0137(16) -0.0065(14) 0.0017(15) -0.0165(16)
N1 0.018(2) 0.0144(19) 0.019(2) 0.0073(16) -0.0054(17) -0.0047(17)
N2 0.031(3) 0.042(3) 0.055(4) 0.025(3) -0.019(3) -0.019(2)
N3 0.016(2) 0.018(2) 0.015(2) -0.0028(16) -0.0009(16) -0.0092(17)
N4 0.016(2) 0.0132(19) 0.018(2) -0.0022(16) -0.0045(16) -0.0056(16)
N5 0.0147(19) 0.0138(18) 0.0099(18) -0.0031(15) 0.0007(15) -0.0077(16)
N6 0.016(2) 0.022(2) 0.026(2) 0.0002(18) -0.0011(18) -0.0070(18)
C1 0.029(3) 0.027(3) 0.037(3) 0.015(2) -0.012(3) -0.013(2)
C2 0.020(2) 0.016(2) 0.012(2) -0.0009(18) -0.0011(19) -0.003(2)
C3 0.017(2) 0.020(2) 0.012(2) -0.0066(19) 0.0023(19) -0.005(2)
C4 0.035(3) 0.034(3) 0.063(4) 0.024(3) -0.030(3) -0.024(3)
C5 0.039(4) 0.048(4) 0.083(5) 0.034(4) -0.046(4) -0.029(3)
C6 0.031(3) 0.033(3) 0.045(4) 0.022(3) -0.017(3) -0.016(3)
C7 0.028(3) 0.031(3) 0.041(4) 0.018(3) -0.008(3) 0.001(3)
C8 0.035(4) 0.035(3) 0.053(4) 0.011(3) -0.002(3) -0.001(3)
C9 0.053(4) 0.057(5) 0.068(5) 0.030(4) -0.043(4) -0.031(4)
C10 0.064(5) 0.038(4) 0.076(5) 0.029(3) -0.050(4) -0.029(4)
C11 0.018(2) 0.017(2) 0.016(2) -0.0010(19) -0.0056(19) -0.007(2)
C12 0.014(2) 0.018(2) 0.022(3) -0.003(2) -0.004(2) -0.002(2)
C13 0.017(2) 0.021(2) 0.022(3) -0.010(2) -0.002(2) -0.005(2)
C14 0.016(2) 0.018(2) 0.020(2) -0.0015(19) -0.005(2) -0.007(2)
C15 0.018(2) 0.020(2) 0.018(2) -0.0054(19) -0.001(2) -0.006(2)
C16 0.018(2) 0.016(2) 0.016(2) -0.0026(19) -0.0036(19) -0.008(2)
C17 0.018(2) 0.013(2) 0.020(2) -0.0054(19) -0.003(2) -0.0058(19)
C18 0.015(2) 0.015(2) 0.018(2) 0.0018(19) -0.0076(19) -0.0032(19)
C19 0.024(3) 0.008(2) 0.031(3) -0.004(2) -0.014(2) 0.000(2)
C20 0.023(3) 0.018(2) 0.026(3) -0.001(2) -0.017(2) -0.001(2)
C21 0.014(2) 0.010(2) 0.018(2) -0.0032(18) -0.0018(19) -0.0060(18)
C22 0.014(2) 0.016(2) 0.015(2) -0.0027(18) -0.0026(19) -0.0032(19)
C23 0.017(2) 0.017(2) 0.011(2) -0.0038(18) -0.0004(18) -0.0080(19)
C24 0.016(2) 0.016(2) 0.014(2) -0.0062(18) 0.0017(18) -0.0086(19)
C25 0.014(2) 0.018(2) 0.013(2) -0.0059(18) 0.0003(18) -0.0073(19)
C26 0.011(2) 0.017(2) 0.012(2) -0.0025(18) -0.0001(18) -0.0054(19)
C27 0.014(2) 0.019(2) 0.018(2) -0.0044(19) 0.0000(19) -0.008(2)
C28 0.016(2) 0.021(2) 0.033(3) -0.010(2) 0.006(2) -0.007(2)
C29 0.019(3) 0.033(3) 0.016(2) -0.001(2) -0.003(2) -0.013(2)
C30 0.016(2) 0.028(3) 0.018(2) -0.010(2) 0.000(2) -0.008(2)
OW1 0.0172(18) 0.046(2) 0.0243(19) -0.0127(17) -0.0054(15) -0.0017(17)
OW2 0.034(2) 0.027(2) 0.076(3) -0.009(2) -0.012(2) -0.0074(18)
OW3 0.030(2) 0.050(3) 0.054(3) -0.022(2) -0.004(2) -0.005(2)
OW4 0.099(7) 0.062(5) 0.067(6) -0.013(4) -0.041(5) -0.017(5)
OW5 0.052(9) 0.064(9) 0.069(10) -0.026(7) -0.004(7) -0.013(7)
OW6 0.126(9) 0.122(12) 0.096(13) -0.042(11) 0.018(8) -0.002(8)
OW7 0.058(11) 0.029(9) 0.025(10) 0.005(7) 0.004(7) -0.013(7)

loop_
_atom_type_symbol
_atom_type_description
_atom_type_scat_dispersion_real
_atom_type_scat_dispersion_imag
_atom_type_scat_source
C C 0.0033 0.0016 'International Tables Vol C Tables 4.2.6.8 and 6.1.1.4'
H H 0.0000 0.0000 'International Tables Vol C Tables 4.2.6.8 and 6.1.1.4'
Co Co 0.3494 0.9721 'International Tables Vol C Tables 4.2.6.8 and 6.1.1.4'
Mo Mo -1.6832 0.6857 'International Tables Vol C Tables 4.2.6.8 and 6.1.1.4'
N N 0.0061 0.0033 'International Tables Vol C Tables 4.2.6.8 and 6.1.1.4'
O O 0.0106 0.0060 'International Tables Vol C Tables 4.2.6.8 and 6.1.1.4'
Zn Zn 0.2839 1.4301 'International Tables Vol C Tables 4.2.6.8 and 6.1.1.4'

loop_
_geom_angle_atom_site_label_1
_geom_angle_atom_site_label_2
_geom_angle_atom_site_label_3
_geom_angle
_geom_angle_site_symmetry_1
_geom_angle_site_symmetry_3
O23 Mo1 O1 104.60(15) . .
O23 Mo1 O18 97.35(13) . .
O1 Mo1 O18 101.77(13) . .
O23 Mo1 O29 94.68(13) . .
O1 Mo1 O29 104.18(13) . .
O18 Mo1 O29 147.53(13) . .
O23 Mo1 O5 166.47(13) . .
O1 Mo1 O5 86.93(13) . .
O18 Mo1 O5 86.98(11) . .
O29 Mo1 O5 75.33(10) . .
O23 Mo1 O8 99.35(13) . .
O1 Mo1 O8 156.00(12) . .
O18 Mo1 O8 73.28(11) . .
O29 Mo1 O8 75.06(11) . .
O5 Mo1 O8 69.53(10) . .
O23 Mo1 Co2 132.91(10) . .
O1 Mo1 Co2 88.30(10) . .
O18 Mo1 Co2 124.54(9) . .
O29 Mo1 Co2 38.43(8) . .
O5 Mo1 Co2 38.70(7) . .
O8 Mo1 Co2 76.37(7) . .
O23 Mo1 Mo2 90.86(11) . .
O1 Mo1 Mo2 133.56(10) . .
O18 Mo1 Mo2 32.05(9) . .
O29 Mo1 Mo2 118.10(9) . .
O5 Mo1 Mo2 86.03(7) . .
O8 Mo1 Mo2 43.31(7) . .
Co2 Mo1 Mo2 112.681(17) . .
O23 Mo1 Mo10 88.38(11) . .
O1 Mo1 Mo10 145.28(10) . .
O18 Mo1 Mo10 108.42(9) . .
O29 Mo1 Mo10 41.85(9) . .
O5 Mo1 Mo10 78.09(7) . .
O8 Mo1 Mo10 35.78(7) . .
Co2 Mo1 Mo10 60.605(14) . .
Mo2 Mo1 Mo10 76.911(12) . .
O31 Mo2 O30 105.41(14) . .
O31 Mo2 O4 100.63(14) . .
O30 Mo2 O4 100.14(14) . .
O31 Mo2 O18 91.99(13) . .
O30 Mo2 O18 103.10(14) . .
O4 Mo2 O18 149.49(12) . .
O31 Mo2 O8 161.13(13) . .
O30 Mo2 O8 89.54(12) . .
O4 Mo2 O8 87.68(11) . .
O18 Mo2 O8 73.11(11) . .
O31 Mo2 O28 96.13(12) . .
O30 Mo2 O28 158.14(12) . .
O4 Mo2 O28 71.75(11) . .
O18 Mo2 O28 79.41(11) . .
O8 Mo2 O28 70.22(9) . .
O31 Mo2 Mo1 123.22(11) . .
O30 Mo2 Mo1 89.93(10) . .
O4 Mo2 Mo1 130.53(9) . .
O18 Mo2 Mo1 31.44(8) . .
O8 Mo2 Mo1 43.73(7) . .
O28 Mo2 Mo1 81.15(7) . .
O31 Mo2 Mo3 91.71(10) . .
O30 Mo2 Mo3 131.29(11) . .
O4 Mo2 Mo3 31.22(9) . .
O18 Mo2 Mo3 121.85(9) . .
O8 Mo2 Mo3 86.70(7) . .
O28 Mo2 Mo3 42.51(7) . .
Mo1 Mo2 Mo3 118.225(13) . .
O25 Mo3 O19 106.23(15) . .
O25 Mo3 O10 96.93(13) . .
O19 Mo3 O10 100.76(13) . .
O25 Mo3 O4 103.70(13) . .
O19 Mo3 O4 95.69(13) . .
O10 Mo3 O4 148.80(12) . .
O25 Mo3 O28 91.35(13) . .
O19 Mo3 O28 160.62(12) . .
O10 Mo3 O28 84.77(11) . .
O4 Mo3 O28 71.73(11) . .
O25 Mo3 O12 158.93(13) . .
O19 Mo3 O12 93.58(13) . .
O10 Mo3 O12 71.83(11) . .
O4 Mo3 O12 80.90(11) . .
O28 Mo3 O12 70.31(10) . .
O25 Mo3 Mo4 128.16(10) . .
O19 Mo3 Mo4 89.39(10) . .
O10 Mo3 Mo4 31.24(8) . .
O4 Mo3 Mo4 123.99(8) . .
O28 Mo3 Mo4 85.93(7) . .
O12 Mo3 Mo4 43.09(7) . .
O25 Mo3 Mo2 91.67(11) . .
O19 Mo3 Mo2 125.89(10) . .
O10 Mo3 Mo2 127.76(9) . .
O4 Mo3 Mo2 30.23(9) . .
O28 Mo3 Mo2 43.45(7) . .
O12 Mo3 Mo2 82.16(7) . .
Mo4 Mo3 Mo2 118.706(14) . .
O32 Mo4 O9 104.53(15) . .
O32 Mo4 O15 97.76(14) . .
O9 Mo4 O15 103.30(13) . .
O32 Mo4 O10 99.84(13) . .
O9 Mo4 O10 97.62(12) . .
O15 Mo4 O10 148.22(12) . .
O32 Mo4 O12 93.50(13) . .
O9 Mo4 O12 160.61(13) . .
O15 Mo4 O12 80.84(11) . .
O10 Mo4 O12 71.88(11) . .
O32 Mo4 O17 162.41(12) . .
O9 Mo4 O17 92.46(12) . .
O15 Mo4 O17 73.46(11) . .
O10 Mo4 O17 82.08(11) . .
O12 Mo4 O17 70.32(10) . .
O32 Mo4 Mo5 129.11(10) . .
O9 Mo4 Mo5 90.71(10) . .
O15 Mo4 Mo5 31.46(9) . .
O10 Mo4 Mo5 126.30(9) . .
O12 Mo4 Mo5 83.18(7) . .
O17 Mo4 Mo5 44.48(7) . .
O32 Mo4 Mo3 88.75(10) . .
O9 Mo4 Mo3 128.48(10) . .
O15 Mo4 Mo3 124.27(8) . .
O10 Mo4 Mo3 30.92(8) . .
O12 Mo4 Mo3 43.45(7) . .
O17 Mo4 Mo3 84.10(7) . .
Mo5 Mo4 Mo3 118.916(14) . .
O21 Mo5 O27 106.02(14) . .
O21 Mo5 O15 98.01(14) . .
O27 Mo5 O15 104.37(14) . .
O21 Mo5 O16 94.09(13) . .
O27 Mo5 O16 101.72(13) . .
O15 Mo5 O16 146.83(11) . .
O21 Mo5 O26 164.50(13) . .
O27 Mo5 O26 87.71(12) . .
O15 Mo5 O26 85.15(11) . .
O16 Mo5 O26 75.74(11) . .
O21 Mo5 O17 96.40(12) . .
O27 Mo5 O17 157.39(12) . .
O15 Mo5 O17 74.71(11) . .
O16 Mo5 O17 73.32(11) . .
O26 Mo5 O17 69.68(10) . .
O21 Mo5 Co2 132.82(11) . .
O27 Mo5 Co2 86.59(10) . .
O15 Mo5 Co2 123.14(9) . .
O16 Mo5 Co2 38.82(8) . .
O26 Mo5 Co2 38.93(7) . .
O17 Mo5 Co2 75.84(7) . .
O21 Mo5 Mo4 88.80(10) . .
O27 Mo5 Mo4 135.85(11) . .
O15 Mo5 Mo4 31.55(8) . .
O16 Mo5 Mo4 118.79(8) . .
O26 Mo5 Mo4 86.06(7) . .
O17 Mo5 Mo4 45.68(7) . .
Co2 Mo5 Mo4 113.580(16) . .
O21 Mo5 Mo6 86.80(11) . .
O27 Mo5 Mo6 141.61(11) . .
O15 Mo5 Mo6 109.52(8) . .
O16 Mo5 Mo6 40.40(8) . .
O26 Mo5 Mo6 77.87(7) . .
O17 Mo5 Mo6 35.17(7) . .
Co2 Mo5 Mo6 59.999(14) . .
Mo4 Mo5 Mo6 78.965(12) . .
O38 Mo6 O37 105.13(14) . .
O38 Mo6 O7 98.04(14) . .
O37 Mo6 O7 104.64(14) . .
O38 Mo6 O17 94.63(13) . .
O37 Mo6 O17 100.09(13) . .
O7 Mo6 O17 148.06(12) . .
O38 Mo6 O5 166.94(13) . .
O37 Mo6 O5 85.82(12) . .
O7 Mo6 O5 85.75(11) . .
O17 Mo6 O5 76.15(11) . .
O38 Mo6 O16 98.29(12) . .
O37 Mo6 O16 156.25(12) . .
O7 Mo6 O16 75.45(11) . .
O17 Mo6 O16 73.78(11) . .
O5 Mo6 O16 70.46(10) . .
O38 Mo6 Co1 133.72(11) . .
O37 Mo6 Co1 84.71(10) . .
O7 Mo6 Co1 123.54(9) . .
O17 Mo6 Co1 39.30(8) . .
O5 Mo6 Co1 38.69(7) . .
O16 Mo6 Co1 76.17(7) . .
O38 Mo6 Mo7 90.51(10) . .
O37 Mo6 Mo7 135.35(11) . .
O7 Mo6 Mo7 30.88(8) . .
O17 Mo6 Mo7 120.39(8) . .
O5 Mo6 Mo7 86.39(7) . .
O16 Mo6 Mo7 46.77(7) . .
Co1 Mo6 Mo7 114.138(16) . .
O38 Mo6 Mo5 88.36(10) . .
O37 Mo6 Mo5 140.67(10) . .
O7 Mo6 Mo5 109.87(9) . .
O17 Mo6 Mo5 41.22(8) . .
O5 Mo6 Mo5 78.60(7) . .
O16 Mo6 Mo5 34.82(7) . .
Co1 Mo6 Mo5 60.756(13) . .
Mo7 Mo6 Mo5 79.797(12) . .
O36 Mo7 O35 105.93(15) . .
O36 Mo7 O14 101.13(14) . .
O35 Mo7 O14 98.50(13) . .
O36 Mo7 O7 97.81(14) . .
O35 Mo7 O7 101.35(13) . .
O14 Mo7 O7 147.52(12) . .
O36 Mo7 O20 93.49(13) . .
O35 Mo7 O20 160.08(13) . .
O14 Mo7 O20 72.87(11) . .
O7 Mo7 O20 79.90(11) . .
O36 Mo7 O16 160.64(12) . .
O35 Mo7 O16 91.90(12) . .
O14 Mo7 O16 83.21(11) . .
O7 Mo7 O16 70.75(11) . .
O20 Mo7 O16 69.56(10) . .
O36 Mo7 Mo8 89.20(10) . .
O35 Mo7 Mo8 129.40(10) . .
O14 Mo7 Mo8 30.94(9) . .
O7 Mo7 Mo8 124.53(8) . .
O20 Mo7 Mo8 44.68(7) . .
O16 Mo7 Mo8 85.08(6) . .
O36 Mo7 Mo6 127.44(11) . .
O35 Mo7 Mo6 90.12(10) . .
O14 Mo7 Mo6 126.03(9) . .
O7 Mo7 Mo6 29.65(9) . .
O20 Mo7 Mo6 81.30(7) . .
O16 Mo7 Mo6 43.13(6) . .
Mo8 Mo7 Mo6 118.520(14) . .
O3 Mo8 O24 106.15(17) . .
O3 Mo8 O6 103.10(14) . .
O24 Mo8 O6 96.28(14) . .
O3 Mo8 O14 97.02(14) . .
O24 Mo8 O14 101.86(14) . .
O6 Mo8 O14 147.90(13) . .
O3 Mo8 O11 94.32(14) . .
O24 Mo8 O11 158.05(13) . .
O6 Mo8 O11 70.91(12) . .
O14 Mo8 O11 82.98(11) . .
O3 Mo8 O20 160.01(15) . .
O24 Mo8 O20 91.99(13) . .
O6 Mo8 O20 82.71(11) . .
O14 Mo8 O20 70.51(11) . .
O11 Mo8 O20 69.22(10) . .
O3 Mo8 Mo7 127.08(11) . .
O24 Mo8 Mo7 89.24(11) . .
O6 Mo8 Mo7 125.62(9) . .
O14 Mo8 Mo7 30.18(8) . .
O11 Mo8 Mo7 84.49(7) . .
O20 Mo8 Mo7 42.97(7) . .
O3 Mo8 Mo9 92.18(11) . .
O24 Mo8 Mo9 126.58(11) . .
O6 Mo8 Mo9 30.30(10) . .
O14 Mo8 Mo9 125.59(9) . .
O11 Mo8 Mo9 42.79(7) . .
O20 Mo8 Mo9 83.34(7) . .
Mo7 Mo8 Mo9 118.731(14) . .
O33 Mo9 O34 105.82(15) . .
O33 Mo9 O6 101.21(15) . .
O34 Mo9 O6 98.47(14) . .
O33 Mo9 O22 96.28(14) . .
O34 Mo9 O22 102.15(14) . .
O6 Mo9 O22 148.11(12) . .
O33 Mo9 O11 99.23(13) . .
O34 Mo9 O11 154.47(13) . .
O6 Mo9 O11 71.47(12) . .
O22 Mo9 O11 79.58(11) . .
O33 Mo9 O29 165.71(13) . .
O34 Mo9 O29 86.01(12) . .
O6 Mo9 O29 84.55(12) . .
O22 Mo9 O29 72.99(11) . .
O11 Mo9 O29 69.99(9) . .
O33 Mo9 Mo10 125.98(12) . .
O34 Mo9 Mo10 86.74(11) . .
O6 Mo9 Mo10 129.21(9) . .
O22 Mo9 Mo10 30.38(8) . .
O11 Mo9 Mo10 82.45(7) . .
O29 Mo9 Mo10 45.21(7) . .
O33 Mo9 Mo8 93.27(11) . .
O34 Mo9 Mo8 128.92(11) . .
O6 Mo9 Mo8 30.61(9) . .
O22 Mo9 Mo8 122.66(8) . .
O11 Mo9 Mo8 43.08(8) . .
O29 Mo9 Mo8 85.08(7) . .
Mo10 Mo9 Mo8 119.267(13) . .
O2 Mo10 O13 105.89(15) . .
O2 Mo10 O22 106.40(14) . .
O13 Mo10 O22 99.12(13) . .
O2 Mo10 O8 99.38(13) . .
O13 Mo10 O8 92.61(13) . .
O22 Mo10 O8 147.34(12) . .
O2 Mo10 O26 88.75(12) . .
O13 Mo10 O26 162.77(13) . .
O22 Mo10 O26 84.98(11) . .
O8 Mo10 O26 75.75(10) . .
O2 Mo10 O29 158.09(12) . .
O13 Mo10 O29 95.17(13) . .
O22 Mo10 O29 75.47(11) . .
O8 Mo10 O29 73.18(11) . .
O26 Mo10 O29 69.52(10) . .
O2 Mo10 Co1 86.00(10) . .
O13 Mo10 Co1 131.61(10) . .
O22 Mo10 Co1 122.70(9) . .
O8 Mo10 Co1 39.03(8) . .
O26 Mo10 Co1 38.60(7) . .
O29 Mo10 Co1 75.30(7) . .
O2 Mo10 Mo9 138.31(10) . .
O13 Mo10 Mo9 88.53(11) . .
O22 Mo10 Mo9 31.93(9) . .
O8 Mo10 Mo9 119.21(8) . .
O26 Mo10 Mo9 86.28(7) . .
O29 Mo10 Mo9 46.27(7) . .
Co1 Mo10 Mo9 113.525(16) . .
O2 Mo10 Mo1 140.45(10) . .
O13 Mo10 Mo1 84.68(11) . .
O22 Mo10 Mo1 109.36(9) . .
O8 Mo10 Mo1 41.34(8) . .
O26 Mo10 Mo1 78.19(7) . .
O29 Mo10 Mo1 34.32(7) . .
Co1 Mo10 Mo1 60.655(14) . .
Mo9 Mo10 Mo1 78.476(12) . .
O26 Co1 O5 83.60(12) . .
O26 Co1 O8 88.52(12) . .
O5 Co1 O8 87.44(12) . .
O26 Co1 O17 86.77(12) . .
O5 Co1 O17 88.39(12) . .
O8 Co1 O17 174.04(12) . .
O26 Co1 O28 174.71(12) . .
O5 Co1 O28 95.51(12) . .
O8 Co1 O28 86.23(11) . .
O17 Co1 O28 98.42(12) . .
O26 Co1 O12 96.75(12) . .
O5 Co1 O12 175.32(12) . .
O8 Co1 O12 97.24(12) . .
O17 Co1 O12 86.96(12) . .
O28 Co1 O12 84.57(12) . .
O26 Co1 Co2 41.98(9) . .
O5 Co1 Co2 41.62(8) . .
O8 Co1 Co2 87.45(9) . .
O17 Co1 Co2 86.60(8) . .
O28 Co1 Co2 136.92(9) . .
O12 Co1 Co2 138.52(8) . .
O26 Co1 Mo6 94.71(9) . .
O5 Co1 Mo6 49.18(8) . .
O8 Co1 Mo6 135.53(9) . .
O17 Co1 Mo6 41.48(9) . .
O28 Co1 Mo6 88.59(8) . .
O12 Co1 Mo6 126.17(8) . .
Co2 Co1 Mo6 67.226(17) . .
O26 Co1 Mo10 48.70(8) . .
O5 Co1 Mo10 95.38(8) . .
O8 Co1 Mo10 42.16(8) . .
O17 Co1 Mo10 134.22(8) . .
O28 Co1 Mo10 126.38(8) . .
O12 Co1 Mo10 88.31(8) . .
Co2 Co1 Mo10 67.917(17) . .
Mo6 Co1 Mo10 135.13(2) . .
O5 Co2 O26 83.31(12) . .
O5 Co2 O29 87.74(12) . .
O26 Co2 O29 87.62(12) . .
O5 Co2 O16 87.68(12) . .
O26 Co2 O16 87.71(12) . .
O29 Co2 O16 173.80(12) . .
O5 Co2 O20 96.41(12) . .
O26 Co2 O20 175.77(12) . .
O29 Co2 O20 96.60(12) . .
O16 Co2 O20 88.06(12) . .
O5 Co2 O11 175.42(12) . .
O26 Co2 O11 95.87(12) . .
O29 Co2 O11 87.73(12) . .
O16 Co2 O11 96.80(12) . .
O20 Co2 O11 84.74(12) . .
O5 Co2 Co1 41.62(9) . .
O26 Co2 Co1 41.69(8) . .
O29 Co2 Co1 87.05(9) . .
O16 Co2 Co1 86.76(9) . .
O20 Co2 Co1 137.86(9) . .
O11 Co2 Co1 137.40(9) . .
O5 Co2 Mo1 49.70(8) . .
O26 Co2 Mo1 94.98(8) . .
O29 Co2 Mo1 40.24(8) . .
O16 Co2 Mo1 136.35(8) . .
O20 Co2 Mo1 88.01(9) . .
O11 Co2 Mo1 126.04(8) . .
Co1 Co2 Mo1 68.102(17) . .
O5 Co2 Mo5 95.67(9) . .
O26 Co2 Mo5 49.04(8) . .
O29 Co2 Mo5 135.41(9) . .
O16 Co2 Mo5 41.14(9) . .
O20 Co2 Mo5 126.90(9) . .
O11 Co2 Mo5 87.13(9) . .
Co1 Co2 Mo5 68.025(18) . .
Mo1 Co2 Mo5 136.11(2) . .
O2W Zn1 N1 177.32(15) . .
O2W Zn1 N3 86.28(14) . .
N1 Zn1 N3 96.24(15) . .
O2W Zn1 O3W 85.55(15) . .
N1 Zn1 O3W 91.98(16) . .
N3 Zn1 O3W 171.35(15) . .
O2W Zn1 O1W 89.72(14) . .
N1 Zn1 O1W 89.21(14) . .
N3 Zn1 O1W 94.04(14) . .
O3W Zn1 O1W 88.76(14) . .
O2W Zn1 O30 90.73(12) . .
N1 Zn1 O30 90.07(13) . .
N3 Zn1 O30 92.14(12) . .
O3W Zn1 O30 85.13(12) . .
O1W Zn1 O30 173.82(13) . .
O5W Zn2 N5 92.02(14) . .
O5W Zn2 O4W 87.20(13) . .
N5 Zn2 O4W 177.38(13) . .
O5W Zn2 N4 174.81(14) . 1_665
N5 Zn2 N4 92.06(14) . 1_665
O4W Zn2 N4 88.86(14) . 1_665
O5W Zn2 O35 83.89(12) . .
N5 Zn2 O35 91.53(12) . .
O4W Zn2 O35 90.88(12) . .
N4 Zn2 O35 92.80(13) 1_665 .
O5W Zn2 O9 84.24(12) . 2_755
N5 Zn2 O9 90.22(12) . 2_755
O4W Zn2 O9 87.20(12) . 2_755
N4 Zn2 O9 98.94(13) 1_665 2_755
O35 Zn2 O9 168.06(11) . 2_755
Mo2 O4 Mo3 118.55(15) . .
Co2 O5 Co1 96.76(13) . .
Co2 O5 Mo6 101.31(12) . .
Co1 O5 Mo6 92.13(11) . .
Co2 O5 Mo1 91.60(11) . .
Co1 O5 Mo1 102.32(12) . .
Mo6 O5 Mo1 159.39(14) . .
Mo9 O6 Mo8 119.08(16) . .
Mo6 O7 Mo7 119.46(15) . .
Co1 O8 Mo10 98.81(12) . .
Co1 O8 Mo2 102.43(12) . .
Mo10 O8 Mo2 150.67(14) . .
Co1 O8 Mo1 100.47(12) . .
Mo10 O8 Mo1 102.88(12) . .
Mo2 O8 Mo1 92.95(10) . .
Mo4 O9 Zn2 149.61(18) . 2_755
Mo3 O10 Mo4 117.84(14) . .
Co2 O11 Mo9 102.13(11) . .
Co2 O11 Mo8 103.58(13) . .
Mo9 O11 Mo8 94.13(11) . .
Co1 O12 Mo4 102.17(12) . .
Co1 O12 Mo3 101.81(12) . .
Mo4 O12 Mo3 93.46(10) . .
Mo7 O14 Mo8 118.88(15) . .
Mo5 O15 Mo4 117.00(15) . .
Co2 O16 Mo5 100.04(13) . .
Co2 O16 Mo6 100.04(12) . .
Mo5 O16 Mo6 104.78(12) . .
Co2 O16 Mo7 98.78(12) . .
Mo5 O16 Mo7 153.47(14) . .
Mo6 O16 Mo7 90.10(10) . .
Co1 O17 Mo6 99.22(13) . .
Co1 O17 Mo5 100.22(11) . .
Mo6 O17 Mo5 103.61(12) . .
Co1 O17 Mo4 100.55(12) . .
Mo6 O17 Mo4 153.65(14) . .
Mo5 O17 Mo4 89.84(10) . .
Mo1 O18 Mo2 116.51(14) . .
Co2 O20 Mo7 103.59(13) . .
Co2 O20 Mo8 102.46(12) . .
Mo7 O20 Mo8 92.35(10) . .
Mo10 O22 Mo9 117.69(15) . .
Co1 O26 Co2 96.34(13) . .
Co1 O26 Mo10 92.70(11) . .
Co2 O26 Mo10 102.79(12) . .
Co1 O26 Mo5 102.96(12) . .
Co2 O26 Mo5 92.02(11) . .
Mo10 O26 Mo5 157.17(14) . .
Co1 O28 Mo3 103.18(12) . .
Co1 O28 Mo2 100.92(11) . .
Mo3 O28 Mo2 94.04(10) . .
Co2 O29 Mo1 101.34(13) . .
Co2 O29 Mo10 99.55(12) . .
Mo1 O29 Mo10 103.83(12) . .
Co2 O29 Mo9 100.16(12) . .
Mo1 O29 Mo9 152.95(15) . .
Mo10 O29 Mo9 88.53(10) . .
Mo2 O30 Zn1 172.53(19) . .
Mo7 O35 Zn2 168.04(17) . .
C3 N1 C4 117.5(4) . .
C3 N1 Zn1 120.8(3) . .
C4 N1 Zn1 121.1(3) . .
C8 N2 C9 121.7(5) . .
C14 N3 C13 118.1(4) . .
C14 N3 Zn1 121.8(3) . .
C13 N3 Zn1 120.1(3) . .
C19 N4 C18 117.6(4) . .
C19 N4 Zn2 118.6(3) . 1_445
C18 N4 Zn2 123.8(3) . 1_445
C24 N5 C23 118.0(4) . .
C24 N5 Zn2 122.4(3) . .
C23 N5 Zn2 118.9(3) . .
C29 N6 C28 121.1(4) . .
C2 C1 C5 118.7(5) . .
C2 C1 C6 121.0(5) . .
C5 C1 C6 120.3(5) . .
C1 C2 C3 118.8(4) . .
C1 C2 H2A 120.6 . .
C3 C2 H2A 120.6 . .
N1 C3 C2 123.2(5) . .
N1 C3 H3A 118.4 . .
C2 C3 H3A 118.4 . .
N1 C4 C5 122.5(5) . .
N1 C4 H4A 118.8 . .
C5 C4 H4A 118.8 . .
C4 C5 C1 119.2(6) . .
C4 C5 H5A 120.4 . .
C1 C5 H5A 120.4 . .
C10 C6 C7 119.1(5) . .
C10 C6 C1 121.3(6) . .
C7 C6 C1 119.7(6) . .
C8 C7 C6 118.0(7) . .
C8 C7 H7A 121.0 . .
C6 C7 H7A 121.0 . .
N2 C8 C7 121.7(7) . .
N2 C8 H8A 119.2 . .
C7 C8 H8A 119.2 . .
N2 C9 C10 119.8(7) . .
N2 C9 H9A 120.1 . .
C10 C9 H9A 120.1 . .
C6 C10 C9 119.7(7) . .
C6 C10 H10A 120.1 . .
C9 C10 H10A 120.1 . .
C12 C11 C15 116.9(4) . .
C12 C11 C16 123.2(4) . .
C15 C11 C16 119.9(4) . .
C13 C12 C11 119.9(4) . .
C13 C12 H12A 120.1 . .
C11 C12 H12A 120.1 . .
N3 C13 C12 122.7(4) . .
N3 C13 H13A 118.6 . .
C12 C13 H13A 118.6 . .
N3 C14 C15 122.9(4) . .
N3 C14 H14A 118.6 . .
C15 C14 H14A 118.6 . .
C14 C15 C11 119.5(4) . .
C14 C15 H15A 120.3 . .
C11 C15 H15A 120.3 . .
C20 C16 C17 116.9(4) . .
C20 C16 C11 120.4(4) . .
C17 C16 C11 122.6(4) . .
C18 C17 C16 119.6(4) . .
C18 C17 H17A 120.2 . .
C16 C17 H17A 120.2 . .
N4 C18 C17 122.8(4) . .
N4 C18 H18A 118.6 . .
C17 C18 H18A 118.6 . .
N4 C19 C20 122.9(4) . .
N4 C19 H19A 118.6 . .
C20 C19 H19A 118.6 . .
C19 C20 C16 120.0(5) . .
C19 C20 H20A 120.0 . .
C16 C20 H20A 120.0 . .
C25 C21 C22 118.4(4) . .
C25 C21 C26 122.3(4) . .
C22 C21 C26 119.2(4) . .
C23 C22 C21 119.2(4) . .
C23 C22 H22A 120.4 . .
C21 C22 H22A 120.4 . .
N5 C23 C22 122.8(4) . .
N5 C23 H23A 118.6 . .
C22 C23 H23A 118.6 . .
N5 C24 C25 122.7(4) . .
N5 C24 H24A 118.7 . .
C25 C24 H24A 118.7 . .
C21 C25 C24 118.8(4) . .
C21 C25 H25A 120.6 . .
C24 C25 H25A 120.6 . .
C30 C26 C27 118.6(4) . .
C30 C26 C21 121.1(4) . .
C27 C26 C21 120.3(4) . .
C28 C27 C26 119.6(4) . .
C28 C27 H27A 120.2 . .
C26 C27 H27A 120.2 . .
N6 C28 C27 120.3(4) . .
N6 C28 H28A 119.8 . .
C27 C28 H28A 119.8 . .
N6 C29 C30 120.1(4) . .
N6 C29 H29A 120.0 . .
C30 C29 H29A 120.0 . .
C26 C30 C29 120.2(4) . .
C26 C30 H30A 119.9 . .
C29 C30 H30A 119.9 . .

loop_
_geom_bond_atom_site_label_1
_geom_bond_atom_site_label_2
_geom_bond_distance
_geom_bond_site_symmetry_2
Mo1 O23 1.707(3) .
Mo1 O1 1.711(3) .
Mo1 O18 1.932(3) .
Mo1 O29 1.966(3) .
Mo1 O5 2.277(3) .
Mo1 O8 2.295(3) .
Mo1 Co2 2.9845(6) .
Mo1 Mo2 3.3148(5) .
Mo1 Mo10 3.3863(5) .
Mo2 O31 1.703(3) .
Mo2 O30 1.725(3) .
Mo2 O4 1.904(3) .
Mo2 O18 1.966(3) .
Mo2 O8 2.277(3) .
Mo2 O28 2.290(3) .
Mo2 Mo3 3.3214(5) .
Mo3 O25 1.703(3) .
Mo3 O19 1.713(3) .
Mo3 O10 1.926(3) .
Mo3 O4 1.960(3) .
Mo3 O28 2.250(3) .
Mo3 O12 2.284(3) .
Mo3 Mo4 3.3146(5) .
Mo4 O32 1.696(3) .
Mo4 O9 1.728(3) .
Mo4 O15 1.920(3) .
Mo4 O10 1.944(3) .
Mo4 O12 2.268(3) .
Mo4 O17 2.339(3) .
Mo4 Mo5 3.2696(5) .
Mo5 O21 1.707(3) .
Mo5 O27 1.716(3) .
Mo5 O15 1.915(3) .
Mo5 O16 1.995(3) .
Mo5 O26 2.257(3) .
Mo5 O17 2.291(3) .
Mo5 Co2 2.9864(7) .
Mo5 Mo6 3.3788(5) .
Mo6 O38 1.717(3) .
Mo6 O37 1.724(3) .
Mo6 O7 1.882(3) .
Mo6 O17 2.002(3) .
Mo6 O5 2.260(3) .
Mo6 O16 2.265(3) .
Mo6 Co1 2.9838(6) .
Mo6 Mo7 3.3125(5) .
Mo7 O36 1.680(3) .
Mo7 O35 1.730(3) .
Mo7 O14 1.894(3) .
Mo7 O7 1.953(3) .
Mo7 O20 2.251(3) .
Mo7 O16 2.414(3) .
Mo7 Mo8 3.2991(5) .
Mo8 O3 1.697(3) .
Mo8 O24 1.708(3) .
Mo8 O6 1.938(3) .
Mo8 O14 1.937(3) .
Mo8 O11 2.278(3) .
Mo8 O20 2.322(3) .
Mo8 Mo9 3.3265(5) .
Mo9 O33 1.709(3) .
Mo9 O34 1.708(3) .
Mo9 O6 1.921(3) .
Mo9 O22 1.958(3) .
Mo9 O11 2.266(3) .
Mo9 O29 2.369(3) .
Mo9 Mo10 3.2775(5) .
Mo10 O2 1.699(3) .
Mo10 O13 1.716(3) .
Mo10 O22 1.872(3) .
Mo10 O8 2.031(3) .
Mo10 O26 2.249(3) .
Mo10 O29 2.327(3) .
Mo10 Co1 2.9897(6) .
Co1 O26 1.867(3) .
Co1 O5 1.867(3) .
Co1 O8 1.905(3) .
Co1 O17 1.914(3) .
Co1 O28 1.938(3) .
Co1 O12 1.943(3) .
Co1 Co2 2.7907(8) .
Co2 O5 1.867(3) .
Co2 O26 1.878(3) .
Co2 O29 1.892(3) .
Co2 O16 1.901(3) .
Co2 O20 1.931(3) .
Co2 O11 1.946(3) .
Zn1 O2W 2.081(3) .
Zn1 N1 2.099(4) .
Zn1 N3 2.124(4) .
Zn1 O3W 2.131(3) .
Zn1 O1W 2.135(3) .
Zn1 O30 2.281(3) .
Zn2 O5W 2.073(3) .
Zn2 N5 2.103(4) .
Zn2 O4W 2.108(3) .
Zn2 N4 2.111(4) 1_665
Zn2 O35 2.161(3) .
Zn2 O9 2.184(3) 2_755
O9 Zn2 2.184(3) 2_755
N1 C3 1.335(6) .
N1 C4 1.343(7) .
N2 C8 1.326(9) .
N2 C9 1.349(9) .
N3 C14 1.333(6) .
N3 C13 1.338(6) .
N4 C19 1.337(6) .
N4 C18 1.339(6) .
N4 Zn2 2.112(4) 1_445
N5 C24 1.335(5) .
N5 C23 1.342(6) .
N6 C29 1.344(6) .
N6 C28 1.343(7) .
C1 C2 1.365(7) .
C1 C5 1.385(8) .
C1 C6 1.494(7) .
C2 C3 1.385(6) .
C2 H2A 0.9300 .
C3 H3A 0.9300 .
C4 C5 1.376(8) .
C4 H4A 0.9300 .
C5 H5A 0.9300 .
C6 C10 1.377(9) .
C6 C7 1.421(9) .
C7 C8 1.370(8) .
C7 H7A 0.9300 .
C8 H8A 0.9300 .
C9 C10 1.384(9) .
C9 H9A 0.9300 .
C10 H10A 0.9300 .
C11 C12 1.387(6) .
C11 C15 1.404(6) .
C11 C16 1.477(6) .
C12 C13 1.375(7) .
C12 H12A 0.9300 .
C13 H13A 0.9300 .
C14 C15 1.375(7) .
C14 H14A 0.9300 .
C15 H15A 0.9300 .
C16 C20 1.387(6) .
C16 C17 1.395(6) .
C17 C18 1.381(6) .
C17 H17A 0.9300 .
C18 H18A 0.9300 .
C19 C20 1.376(7) .
C19 H19A 0.9300 .
C20 H20A 0.9300 .
C21 C25 1.382(6) .
C21 C22 1.386(6) .
C21 C26 1.484(6) .
C22 C23 1.373(6) .
C22 H22A 0.9300 .
C23 H23A 0.9300 .
C24 C25 1.389(6) .
C24 H24A 0.9300 .
C25 H25A 0.9300 .
C26 C30 1.375(6) .
C26 C27 1.390(6) .
C27 C28 1.377(6) .
C27 H27A 0.9300 .
C28 H28A 0.9300 .
C29 C30 1.377(7) .
C29 H29A 0.9300 .
C30 H30A 0.9300 .

loop_
_geom_torsion_atom_site_label_1
_geom_torsion_atom_site_label_2
_geom_torsion_atom_site_label_3
_geom_torsion_atom_site_label_4
_geom_torsion
_geom_torsion_site_symmetry_1
_geom_torsion_site_symmetry_4
O26 Co2 O5 Co1 0.24(11) . .
O29 Co2 O5 Co1 88.10(13) . .
O16 Co2 O5 Co1 -87.73(13) . .
O20 Co2 O5 Co1 -175.51(12) . .
Mo1 Co2 O5 Co1 102.60(13) . .
Mo5 Co2 O5 Co1 -47.32(10) . .
O26 Co2 O5 Mo6 93.78(13) . .
O29 Co2 O5 Mo6 -178.35(13) . .
O16 Co2 O5 Mo6 5.82(13) . .
O20 Co2 O5 Mo6 -81.96(13) . .
Co1 Co2 O5 Mo6 93.55(14) . .
Mo1 Co2 O5 Mo6 -163.85(17) . .
Mo5 Co2 O5 Mo6 46.23(10) . .
O26 Co2 O5 Mo1 -102.37(11) . .
O29 Co2 O5 Mo1 -14.50(12) . .
O16 Co2 O5 Mo1 169.67(12) . .
O20 Co2 O5 Mo1 81.88(11) . .
Co1 Co2 O5 Mo1 -102.60(13) . .
Mo5 Co2 O5 Mo1 -149.92(7) . .
O26 Co1 O5 Co2 -0.24(12) . .
O8 Co1 O5 Co2 -89.04(12) . .
O17 Co1 O5 Co2 86.70(12) . .
O28 Co1 O5 Co2 -174.99(12) . .
Mo6 Co1 O5 Co2 101.66(13) . .
Mo10 Co1 O5 Co2 -47.58(10) . .
O26 Co1 O5 Mo6 -101.90(11) . .
O8 Co1 O5 Mo6 169.30(11) . .
O17 Co1 O5 Mo6 -14.96(11) . .
O28 Co1 O5 Mo6 83.35(11) . .
Co2 Co1 O5 Mo6 -101.66(13) . .
Mo10 Co1 O5 Mo6 -149.24(7) . .
O26 Co1 O5 Mo1 92.90(12) . .
O8 Co1 O5 Mo1 4.10(12) . .
O17 Co1 O5 Mo1 179.83(12) . .
O28 Co1 O5 Mo1 -81.86(12) . .
Co2 Co1 O5 Mo1 93.14(13) . .
Mo6 Co1 O5 Mo1 -165.20(15) . .
Mo10 Co1 O5 Mo1 45.56(9) . .
O38 Mo6 O7 Mo7 77.37(18) . .
O37 Mo6 O7 Mo7 -174.61(15) . .
O17 Mo6 O7 Mo7 -35.0(3) . .
O5 Mo6 O7 Mo7 -90.06(16) . .
O16 Mo6 O7 Mo7 -19.16(14) . .
Co1 Mo6 O7 Mo7 -81.24(16) . .
Mo5 Mo6 O7 Mo7 -13.80(17) . .
O32 Mo4 O9 Zn2 23.3(4) . 2_755
O15 Mo4 O9 Zn2 -78.5(3) . 2_755
O10 Mo4 O9 Zn2 125.6(3) . 2_755
O12 Mo4 O9 Zn2 -178.8(2) . 2_755
O17 Mo4 O9 Zn2 -152.1(3) . 2_755
Mo5 Mo4 O9 Zn2 -107.6(3) . 2_755
Mo3 Mo4 O9 Zn2 123.5(3) . 2_755
O36 Mo7 O14 Mo8 -69.14(19) . .
O35 Mo7 O14 Mo8 -177.34(17) . .
O7 Mo7 O14 Mo8 55.4(3) . .
O20 Mo7 O14 Mo8 21.10(15) . .
O16 Mo7 O14 Mo8 91.75(17) . .
Mo6 Mo7 O14 Mo8 86.26(18) . .
O2 Mo10 O22 Mo9 -178.23(15) . .
O13 Mo10 O22 Mo9 72.12(18) . .
O8 Mo10 O22 Mo9 -37.5(3) . .
O26 Mo10 O22 Mo9 -91.01(16) . .
O29 Mo10 O22 Mo9 -20.89(14) . .
Co1 Mo10 O22 Mo9 -82.35(16) . .
Mo1 Mo10 O22 Mo9 -15.41(17) . .
O5 Co1 O26 Co2 0.24(11) . .
O8 Co1 O26 Co2 87.82(13) . .
O17 Co1 O26 Co2 -88.51(13) . .
O12 Co1 O26 Co2 -175.06(11) . .
Mo6 Co1 O26 Co2 -47.75(10) . .
Mo10 Co1 O26 Co2 103.19(13) . .
O5 Co1 O26 Mo10 -102.96(12) . .
O8 Co1 O26 Mo10 -15.37(12) . .
O17 Co1 O26 Mo10 168.30(12) . .
O12 Co1 O26 Mo10 81.74(12) . .
Co2 Co1 O26 Mo10 -103.19(13) . .
Mo6 Co1 O26 Mo10 -150.94(7) . .
O5 Co1 O26 Mo5 93.79(13) . .
O8 Co1 O26 Mo5 -178.62(13) . .
O17 Co1 O26 Mo5 5.05(13) . .
O12 Co1 O26 Mo5 -81.51(13) . .
Co2 Co1 O26 Mo5 93.55(14) . .
Mo6 Co1 O26 Mo5 45.80(10) . .
Mo10 Co1 O26 Mo5 -163.25(17) . .
O5 Co2 O26 Co1 -0.24(11) . .
O29 Co2 O26 Co1 -88.23(12) . .
O16 Co2 O26 Co1 87.70(12) . .
O11 Co2 O26 Co1 -175.70(11) . .
Mo1 Co2 O26 Co1 -48.64(10) . .
Mo5 Co2 O26 Co1 103.28(13) . .
O5 Co2 O26 Mo10 93.99(12) . .
O29 Co2 O26 Mo10 6.00(12) . .
O16 Co2 O26 Mo10 -178.07(12) . .
O11 Co2 O26 Mo10 -81.47(12) . .
Co1 Co2 O26 Mo10 94.23(13) . .
Mo1 Co2 O26 Mo10 45.59(9) . .
Mo5 Co2 O26 Mo10 -162.50(15) . .
O5 Co2 O26 Mo5 -103.51(11) . .
O29 Co2 O26 Mo5 168.49(11) . .
O16 Co2 O26 Mo5 -15.58(11) . .
O11 Co2 O26 Mo5 81.03(11) . .
Co1 Co2 O26 Mo5 -103.28(13) . .
Mo1 Co2 O26 Mo5 -151.91(7) . .
O5 Co2 O29 Mo1 17.20(14) . .
O26 Co2 O29 Mo1 100.59(13) . .
O20 Co2 O29 Mo1 -79.00(14) . .
O11 Co2 O29 Mo1 -163.44(14) . .
Co1 Co2 O29 Mo1 58.86(11) . .
Mo5 Co2 O29 Mo1 112.98(11) . .
O5 Co2 O29 Mo10 -89.12(12) . .
O26 Co2 O29 Mo10 -5.73(11) . .
O20 Co2 O29 Mo10 174.68(11) . .
O11 Co2 O29 Mo10 90.25(12) . .
Co1 Co2 O29 Mo10 -47.46(8) . .
Mo1 Co2 O29 Mo10 -106.32(15) . .
Mo5 Co2 O29 Mo10 6.66(17) . .
O5 Co2 O29 Mo9 -179.33(13) . .
O26 Co2 O29 Mo9 -95.94(12) . .
O20 Co2 O29 Mo9 84.47(12) . .
O11 Co2 O29 Mo9 0.04(12) . .
Co1 Co2 O29 Mo9 -137.67(9) . .
Mo1 Co2 O29 Mo9 163.47(19) . .
Mo5 Co2 O29 Mo9 -83.55(13) . .
O36 Mo7 O35 Zn2 -96.3(9) . .
O14 Mo7 O35 Zn2 7.9(9) . .
O7 Mo7 O35 Zn2 162.0(9) . .
O20 Mo7 O35 Zn2 70.4(10) . .
O16 Mo7 O35 Zn2 91.3(9) . .
Mo8 Mo7 O35 Zn2 6.1(10) . .
Mo6 Mo7 O35 Zn2 134.4(9) . .
C5 C1 C2 C3 -3.7(8) . .
C6 C1 C2 C3 177.7(5) . .
C4 N1 C3 C2 -0.5(7) . .
Zn1 N1 C3 C2 -171.4(3) . .
C1 C2 C3 N1 3.2(7) . .
C3 N1 C4 C5 -1.7(9) . .
Zn1 N1 C4 C5 169.1(6) . .
N1 C4 C5 C1 1.2(12) . .
C2 C1 C5 C4 1.6(10) . .
C6 C1 C5 C4 -179.8(7) . .
C2 C1 C6 C10 -141.4(6) . .
C5 C1 C6 C10 40.0(9) . .
C2 C1 C6 C7 38.4(8) . .
C5 C1 C6 C7 -140.2(7) . .
C10 C6 C7 C8 -1.3(9) . .
C1 C6 C7 C8 178.8(5) . .
C9 N2 C8 C7 1.8(10) . .
C6 C7 C8 N2 -0.5(9) . .
C8 N2 C9 C10 -1.2(10) . .
C7 C6 C10 C9 1.9(10) . .
C1 C6 C10 C9 -178.2(6) . .
N2 C9 C10 C6 -0.7(11) . .
C15 C11 C12 C13 -3.6(7) . .
C16 C11 C12 C13 177.8(4) . .
C14 N3 C13 C12 0.5(7) . .
Zn1 N3 C13 C12 -177.4(4) . .
C11 C12 C13 N3 2.0(7) . .
C13 N3 C14 C15 -1.3(7) . .
Zn1 N3 C14 C15 176.5(3) . .
N3 C14 C15 C11 -0.3(7) . .
C12 C11 C15 C14 2.7(7) . .
C16 C11 C15 C14 -178.6(4) . .
C12 C11 C16 C20 -146.9(5) . .
C15 C11 C16 C20 34.5(7) . .
C12 C11 C16 C17 33.5(7) . .
C15 C11 C16 C17 -145.2(5) . .
C20 C16 C17 C18 -2.9(7) . .
C11 C16 C17 C18 176.7(4) . .
C19 N4 C18 C17 2.3(7) . .
Zn2 N4 C18 C17 -177.5(3) 1_445 .
C16 C17 C18 N4 0.8(7) . .
C18 N4 C19 C20 -3.3(7) . .
Zn2 N4 C19 C20 176.5(4) 1_445 .
N4 C19 C20 C16 1.1(8) . .
C17 C16 C20 C19 2.1(7) . .
C11 C16 C20 C19 -177.6(5) . .
C25 C21 C22 C23 1.2(6) . .
C26 C21 C22 C23 179.3(4) . .
C24 N5 C23 C22 -2.1(6) . .
Zn2 N5 C23 C22 168.0(3) . .
C21 C22 C23 N5 1.5(7) . .
C23 N5 C24 C25 -0.1(6) . .
Zn2 N5 C24 C25 -169.8(3) . .
C22 C21 C25 C24 -3.3(6) . .
C26 C21 C25 C24 178.7(4) . .
N5 C24 C25 C21 2.8(6) . .
C25 C21 C26 C30 -137.4(5) . .
C22 C21 C26 C30 44.6(6) . .
C25 C21 C26 C27 46.3(6) . .
C22 C21 C26 C27 -131.7(4) . .
C30 C26 C27 C28 -3.8(7) . .
C21 C26 C27 C28 172.6(4) . .
C29 N6 C28 C27 3.2(7) . .
C26 C27 C28 N6 0.6(7) . .
C28 N6 C29 C30 -3.7(7) . .
C27 C26 C30 C29 3.4(7) . .
C21 C26 C30 C29 -173.0(4) . .
N6 C29 C30 C26 0.3(7) . .
